data_2015347
loop_
_publ_author_name
'Xiao-Yuan Wu'
'Quan-Guo Zhai'
'Li-Juan Chen'
'Can-Zhong Lu'

_publ_section_title
;
 An extended two-dimensional copper--molybdate compound with mixed
 dicarboxyl and organodiamine ligands
;
_journal_coeditor_code DN3010
_journal_issue 6
_journal_name_full 'Acta Crystallographica Section C'
_journal_page_first m261
_journal_page_last m263
_journal_paper_doi 10.1107/S0108270106013412
_journal_volume 62
_journal_year 2006
_chemical_formula_iupac '[Cu2 Mo4 (C8 H4 O4) O13 (C12 H8 N2)2]'
_chemical_formula_moiety 'C32 H20 Cu2 Mo4 N4 O17'
_chemical_formula_sum 'C32 H20 Cu2 Mo4 N4 O17'
_chemical_formula_weight 1243.36
_chemical_name_common '[{Cu(phen)}~2~(tp)Mo~4~O~13~]~n~'
_chemical_name_systematic
;
poly[di-\m~3~-oxo-hepta-\m~2~oxo-tetraoxobis(1,10-phenanthroline)-\m~4~-
terephthalato-dicopper(II)tetramolybdate(VI)
;
_space_group_IT_number 2
_symmetry_cell_setting triclinic
_symmetry_space_group_name_Hall '-P 1'
_symmetry_space_group_name_H-M 'P -1'
_atom_sites_solution_hydrogens geom
_atom_sites_solution_primary direct
_atom_sites_solution_secondary difmap
_cell_angle_alpha 78.603(5)
_cell_angle_beta 85.529(7)
_cell_angle_gamma 83.151(8)
_cell_formula_units_Z 1
_cell_length_a 7.4592(17)
_cell_length_b 10.251(2)
_cell_length_c 11.624(3)
_cell_measurement_reflns_used 2634
_cell_measurement_temperature 298(2)
_cell_measurement_theta_max 27.4719
_cell_measurement_theta_min 2.7545
_cell_volume 863.7(3)
_computing_cell_refinement CrystalClear
_computing_data_collection 'CrystalClear (Rigaku, 2002)'
_computing_data_reduction CrystalClear
_computing_molecular_graphics 'PLATON (Spek, 2003) and DIAMOND  (Brandenburg, 1998)'
_computing_publication_material SHELXL97
_computing_structure_refinement 'SHELXL97 (Sheldrick, 1997)'
_computing_structure_solution 'SHELXS97 (Sheldrick, 1997)'
_diffrn_ambient_temperature 298(2)
_diffrn_detector_area_resol_mean 28.5714
_diffrn_measured_fraction_theta_full 0.980
_diffrn_measured_fraction_theta_max 0.980
_diffrn_measurement_device_type 'Rigaku Saturn 70 CCD area-detector'
_diffrn_measurement_method 'CCD profile-fitting'
_diffrn_radiation_monochromator graphite
_diffrn_radiation_source 'fine-focus sealed tube'
_diffrn_radiation_type MoK\a
_diffrn_radiation_wavelength 0.71073
_diffrn_reflns_av_R_equivalents 0.0170
_diffrn_reflns_av_sigmaI/netI 0.0259
_diffrn_reflns_limit_h_max 9
_diffrn_reflns_limit_h_min -9
_diffrn_reflns_limit_k_max 13
_diffrn_reflns_limit_k_min -13
_diffrn_reflns_limit_l_max 15
_diffrn_reflns_limit_l_min -14
_diffrn_reflns_number 6795
_diffrn_reflns_theta_full 27.48
_diffrn_reflns_theta_max 27.48
_diffrn_reflns_theta_min 2.75
_exptl_absorpt_coefficient_mu 2.706
_exptl_absorpt_correction_T_max 0.8545
_exptl_absorpt_correction_T_min 0.5875
_exptl_absorpt_correction_type multi-scan
_exptl_absorpt_process_details '(CrystalClear; Rigaku, 2002)'
_exptl_crystal_colour Green
_exptl_crystal_density_diffrn 2.390
_exptl_crystal_density_method 'not measured'
_exptl_crystal_description Prism
_exptl_crystal_F_000 602
_exptl_crystal_size_max 0.22
_exptl_crystal_size_mid 0.12
_exptl_crystal_size_min 0.06
_refine_diff_density_max 0.702
_refine_diff_density_min -0.485
_refine_ls_extinction_method none
_refine_ls_goodness_of_fit_ref 1.019
_refine_ls_hydrogen_treatment constr
_refine_ls_matrix_type full
_refine_ls_number_parameters 268
_refine_ls_number_reflns 3888
_refine_ls_number_restraints 0
_refine_ls_restrained_S_all 1.019
_refine_ls_R_factor_all 0.0227
_refine_ls_R_factor_gt 0.0198
_refine_ls_shift/su_max 0.001
_refine_ls_shift/su_mean 0.000
_refine_ls_structure_factor_coef Fsqd
_refine_ls_weighting_details 'calc w = 1/[\s^2^(Fo^2^)+(0.0342P)^2^] where P=(Fo^2^+2Fc^2^)/3'
_refine_ls_weighting_scheme calc
_refine_ls_wR_factor_gt 0.0533
_refine_ls_wR_factor_ref 0.0543
_reflns_number_gt 3469
_reflns_number_total 3888
_reflns_threshold_expression I>2\s(I)
_cod_data_source_file dn3010.cif
_cod_data_source_block I
_cod_depositor_comments
;
The following automatic conversions were performed:
'_geom_angle_publ_flag' value 'No' changed to 'no' according to
'/home/saulius/struct/CIF-dictionaries/cif_core.dic' dictionary named
'cif_core.dic' version 2.4.1 from 2010-06-29 (74 times).

Automatic conversion script
Id: cif_fix_enum 1527 2010-12-29 10:47:43Z saulius 

The following automatic conversions were performed:

'_geom_angle_publ_flag' value 'No' changed to 'no' according to
/home/saulius/struct/CIF-dictionaries/cif_core.dic dictionary named
'cif_core.dic' version 2.4.1 from 2010-06-29 (74 times).

Automatic conversion script
Id: cif_fix_values 1715 2011-07-08 13:25:40Z adriana 
;
_cod_original_cell_volume 863.8(3)
_cod_original_sg_symbol_H-M P-1
_cod_database_code 2015347
_cod_database_fobs_code 2015347

loop_
_symmetry_equiv_pos_as_xyz
'x, y, z'
'-x, -y, -z'

loop_
_atom_site_type_symbol
_atom_site_label
_atom_site_fract_x
_atom_site_fract_y
_atom_site_fract_z
_atom_site_U_iso_or_equiv
_atom_site_adp_type
_atom_site_calc_flag
_atom_site_refinement_flags
_atom_site_occupancy
Mo Mo1 -0.62650(2) 0.004644(17) 0.865091(16) 0.01371(6) Uani d . 1
Mo Mo2 -1.05442(2) 0.048912(17) 0.861737(15) 0.01363(6) Uani d . 1
Cu Cu3 -0.42867(4) 0.29045(3) 0.73632(2) 0.01801(7) Uani d . 1
O O1 -0.85138(18) -0.04772(14) 0.97555(13) 0.0149(3) Uani d . 1
O O2 -0.83971(19) 0.04949(16) 0.76662(13) 0.0214(3) Uani d . 1
O O3 -0.5000 0.0000 1.0000 0.0214(5) Uani d S 1
O O4 -0.7695(2) 0.19830(14) 0.91648(15) 0.0239(4) Uani d . 1
O O5 -0.4991(2) 0.11217(15) 0.76296(14) 0.0199(3) Uani d . 1
O O6 -0.5617(2) -0.14903(16) 0.83524(16) 0.0275(4) Uani d . 1
O O7 -1.1629(2) 0.20567(15) 0.80590(14) 0.0224(3) Uani d . 1
O O8 -1.1620(2) -0.06607(16) 0.81640(15) 0.0251(4) Uani d . 1
O O9 -0.5796(2) 0.35610(15) 0.86342(15) 0.0245(4) Uani d . 1
N N1 -0.3227(3) 0.25965(19) 0.57666(17) 0.0213(4) Uani d . 1
N N2 -0.3645(2) 0.47719(19) 0.66959(18) 0.0235(4) Uani d . 1
C C1 -0.2946(4) 0.1466(3) 0.5358(2) 0.0311(6) Uani d . 1
H H1A -0.3306 0.0687 0.5828 0.037 Uiso calc R 1
C C2 -0.2125(4) 0.1408(3) 0.4242(3) 0.0404(7) Uani d . 1
H H2A -0.1964 0.0601 0.3977 0.049 Uiso calc R 1
C C3 -0.1565(4) 0.2528(3) 0.3547(2) 0.0375(6) Uani d . 1
H H3A -0.1023 0.2493 0.2804 0.045 Uiso calc R 1
C C4 -0.1810(3) 0.3739(3) 0.3958(2) 0.0299(6) Uani d . 1
C C5 -0.1220(4) 0.4981(3) 0.3320(2) 0.0382(7) Uani d . 1
H H5A -0.0634 0.5007 0.2581 0.046 Uiso calc R 1
C C6 -0.1504(4) 0.6112(3) 0.3777(2) 0.0370(7) Uani d . 1
H H6A -0.1149 0.6908 0.3334 0.044 Uiso calc R 1
C C7 -0.2340(3) 0.6100(2) 0.4924(2) 0.0290(6) Uani d . 1
C C8 -0.2562(4) 0.7207(3) 0.5486(3) 0.0417(7) Uani d . 1
H H8A -0.2235 0.8031 0.5087 0.050 Uiso calc R 1
C C9 -0.3261(4) 0.7070(3) 0.6617(3) 0.0479(9) Uani d . 1
H H9A -0.3373 0.7792 0.7002 0.057 Uiso calc R 1
C C10 -0.3812(4) 0.5833(3) 0.7201(3) 0.0363(7) Uani d . 1
H H10A -0.4310 0.5759 0.7967 0.044 Uiso calc R 1
C C11 -0.2896(3) 0.4901(2) 0.5578(2) 0.0211(5) Uani d . 1
C C12 -0.2648(3) 0.3717(2) 0.5076(2) 0.0218(5) Uani d . 1
C C13 -0.7253(3) 0.3125(2) 0.91178(19) 0.0187(4) Uani d . 1
C C14 -0.8641(3) 0.4095(2) 0.96246(19) 0.0195(4) Uani d . 1
C C15 -0.8303(3) 0.5398(2) 0.9626(2) 0.0235(5) Uani d . 1
H H15A -0.7165 0.5668 0.9381 0.028 Uiso calc R 1
C C16 -1.0337(3) 0.3704(2) 1.0006(2) 0.0248(5) Uani d . 1
H H16A -1.0567 0.2830 1.0015 0.030 Uiso calc R 1

loop_
_atom_site_aniso_label
_atom_site_aniso_U_11
_atom_site_aniso_U_22
_atom_site_aniso_U_33
_atom_site_aniso_U_12
_atom_site_aniso_U_13
_atom_site_aniso_U_23
Mo1 0.00974(10) 0.01517(10) 0.01638(10) -0.00039(7) 0.00214(7) -0.00510(7)
Mo2 0.01021(10) 0.01556(10) 0.01486(10) -0.00104(7) -0.00019(7) -0.00267(7)
Cu3 0.01709(14) 0.01708(13) 0.01847(14) -0.00028(10) 0.00371(11) -0.00277(10)
O1 0.0103(7) 0.0162(7) 0.0170(7) 0.0004(6) 0.0009(6) -0.0020(6)
O2 0.0129(7) 0.0354(9) 0.0154(8) -0.0023(7) 0.0015(6) -0.0049(7)
O3 0.0134(10) 0.0298(12) 0.0211(12) -0.0017(9) -0.0024(9) -0.0047(9)
O4 0.0228(8) 0.0138(7) 0.0326(9) 0.0021(6) 0.0095(7) -0.0052(7)
O5 0.0154(7) 0.0217(8) 0.0220(8) -0.0022(6) 0.0042(6) -0.0050(6)
O6 0.0224(8) 0.0227(8) 0.0387(10) -0.0006(7) 0.0086(7) -0.0143(7)
O7 0.0177(8) 0.0227(8) 0.0242(9) 0.0009(6) -0.0023(6) 0.0003(6)
O8 0.0184(8) 0.0284(9) 0.0315(10) -0.0055(7) -0.0035(7) -0.0104(7)
O9 0.0240(8) 0.0223(8) 0.0279(9) -0.0032(7) 0.0079(7) -0.0096(7)
N1 0.0219(10) 0.0213(9) 0.0196(10) -0.0010(8) 0.0011(8) -0.0028(7)
N2 0.0181(10) 0.0212(10) 0.0290(11) 0.0007(8) 0.0038(8) -0.0033(8)
C1 0.0392(15) 0.0280(13) 0.0270(13) -0.0039(11) 0.0036(11) -0.0092(10)
C2 0.0513(18) 0.0435(16) 0.0305(15) -0.0040(14) 0.0030(13) -0.0193(12)
C3 0.0416(16) 0.0532(17) 0.0186(13) -0.0056(13) 0.0051(11) -0.0115(12)
C4 0.0263(13) 0.0457(15) 0.0157(12) -0.0044(11) -0.0022(10) -0.0004(10)
C5 0.0362(15) 0.0532(18) 0.0201(13) -0.0100(14) -0.0014(11) 0.0086(12)
C6 0.0312(14) 0.0388(15) 0.0333(15) -0.0088(12) -0.0046(12) 0.0158(12)
C7 0.0172(12) 0.0264(12) 0.0375(15) -0.0011(10) -0.0013(10) 0.0072(11)
C8 0.0308(15) 0.0214(13) 0.068(2) -0.0043(11) 0.0085(14) -0.0002(13)
C9 0.0405(17) 0.0245(14) 0.080(2) -0.0075(12) 0.0204(17) -0.0192(15)
C10 0.0308(14) 0.0286(13) 0.0501(18) -0.0061(11) 0.0167(13) -0.0147(12)
C11 0.0139(11) 0.0213(11) 0.0249(12) 0.0011(9) -0.0017(9) 0.0021(9)
C12 0.0192(11) 0.0277(12) 0.0167(11) -0.0011(9) -0.0034(9) 0.0006(9)
C13 0.0205(11) 0.0173(10) 0.0165(11) 0.0034(8) 0.0015(8) -0.0031(8)
C14 0.0244(11) 0.0157(10) 0.0166(11) 0.0036(9) 0.0034(9) -0.0043(8)
C15 0.0223(11) 0.0207(11) 0.0284(13) -0.0047(9) 0.0082(10) -0.0090(9)
C16 0.0274(12) 0.0162(10) 0.0316(13) -0.0040(9) 0.0080(10) -0.0092(9)

loop_
_atom_type_symbol
_atom_type_description
_atom_type_scat_dispersion_real
_atom_type_scat_dispersion_imag
_atom_type_scat_source
C C 0.0033 0.0016 'International Tables Vol C Tables 4.2.6.8 and 6.1.1.4'
H H 0.0000 0.0000 'International Tables Vol C Tables 4.2.6.8 and 6.1.1.4'
N N 0.0061 0.0033 'International Tables Vol C Tables 4.2.6.8 and 6.1.1.4'
O O 0.0106 0.0060 'International Tables Vol C Tables 4.2.6.8 and 6.1.1.4'
Cu Cu 0.3201 1.2651 'International Tables Vol C Tables 4.2.6.8 and 6.1.1.4'
Mo Mo -1.6832 0.6857 'International Tables Vol C Tables 4.2.6.8 and 6.1.1.4'

loop_
_geom_angle_atom_site_label_1
_geom_angle_atom_site_label_2
_geom_angle_atom_site_label_3
_geom_angle_site_symmetry_1
_geom_angle_site_symmetry_3
_geom_angle
_geom_angle_publ_flag
O6 Mo1 O5 . . 104.80(7) no
O6 Mo1 O3 . . 101.71(7) no
O5 Mo1 O3 . . 99.01(6) no
O6 Mo1 O2 . . 97.65(8) no
O5 Mo1 O2 . . 91.60(7) no
O3 Mo1 O2 . . 154.68(4) no
O6 Mo1 O1 . . 96.46(7) no
O5 Mo1 O1 . . 155.48(6) no
O3 Mo1 O1 . . 88.30(5) no
O2 Mo1 O1 . . 73.34(6) no
O6 Mo1 O4 . . 168.63(7) no
O5 Mo1 O4 . . 84.93(6) no
O3 Mo1 O4 . . 82.20(5) no
O2 Mo1 O4 . . 75.87(6) no
O1 Mo1 O4 . . 72.85(5) no
O6 Mo1 Mo2 . . 106.88(6) no
O5 Mo1 Mo2 . . 118.72(5) no
O3 Mo1 Mo2 . . 123.295(12) no
O2 Mo1 Mo2 . . 33.61(4) no
O1 Mo1 Mo2 . . 41.24(4) no
O4 Mo1 Mo2 . . 62.59(4) no
O8 Mo2 O7 . . 107.57(8) no
O8 Mo2 O2 . . 102.33(7) no
O7 Mo2 O2 . . 101.08(7) no
O8 Mo2 O1 . 2_357 104.81(7) no
O7 Mo2 O1 . 2_357 94.93(7) no
O2 Mo2 O1 . 2_357 142.46(7) no
O8 Mo2 O1 . . 109.89(7) no
O7 Mo2 O1 . . 142.29(7) no
O2 Mo2 O1 . . 75.04(6) no
O1 Mo2 O1 2_357 . 71.62(6) no
O8 Mo2 Mo1 . . 118.42(5) no
O7 Mo2 Mo1 . . 120.24(5) no
O2 Mo2 Mo1 . . 35.97(5) no
O1 Mo2 Mo1 2_357 . 107.09(4) no
O1 Mo2 Mo1 . . 40.65(4) no
O5 Cu3 O9 . . 98.50(7) no
O5 Cu3 N2 . . 166.82(8) no
O9 Cu3 N2 . . 90.53(7) no
O5 Cu3 N1 . . 87.34(7) no
O9 Cu3 N1 . . 163.78(7) no
N2 Cu3 N1 . . 81.49(8) no
O5 Cu3 O7 . 1_655 88.80(6) no
O9 Cu3 O7 . 1_655 107.89(7) no
N2 Cu3 O7 . 1_655 97.59(7) no
N1 Cu3 O7 . 1_655 87.25(7) no
Mo2 O1 Mo1 2_357 . 139.99(8) no
Mo2 O1 Mo2 2_357 . 108.38(6) no
Mo1 O1 Mo2 . . 98.11(6) no
Mo2 O2 Mo1 . . 110.42(8) no
Mo1 O3 Mo1 . 2_457 180.0000(10) no
C13 O4 Mo1 . . 134.49(14) no
Mo1 O5 Cu3 . . 140.13(9) no
Mo2 O7 Cu3 . 1_455 137.72(9) no
C13 O9 Cu3 . . 126.81(15) no
C1 N1 C12 . . 117.9(2) no
C1 N1 Cu3 . . 128.98(17) no
C12 N1 Cu3 . . 112.96(15) no
C10 N2 C11 . . 117.9(2) no
C10 N2 Cu3 . . 129.13(18) no
C11 N2 Cu3 . . 112.91(15) no
N1 C1 C2 . . 122.1(2) no
N1 C1 H1A . . 118.9 no
C2 C1 H1A . . 118.9 no
C3 C2 C1 . . 120.1(2) no
C3 C2 H2A . . 120.0 no
C1 C2 H2A . . 120.0 no
C2 C3 C4 . . 119.4(2) no
C2 C3 H3A . . 120.3 no
C4 C3 H3A . . 120.3 no
C12 C4 C3 . . 117.1(2) no
C12 C4 C5 . . 118.3(2) no
C3 C4 C5 . . 124.6(2) no
C6 C5 C4 . . 121.2(3) no
C6 C5 H5A . . 119.4 no
C4 C5 H5A . . 119.4 no
C5 C6 C7 . . 121.0(2) no
C5 C6 H6A . . 119.5 no
C7 C6 H6A . . 119.5 no
C11 C7 C8 . . 116.6(2) no
C11 C7 C6 . . 119.2(2) no
C8 C7 C6 . . 124.2(2) no
C9 C8 C7 . . 119.8(2) no
C9 C8 H8A . . 120.1 no
C7 C8 H8A . . 120.1 no
C8 C9 C10 . . 119.8(3) no
C8 C9 H9A . . 120.1 no
C10 C9 H9A . . 120.1 no
N2 C10 C9 . . 122.1(3) no
N2 C10 H10A . . 118.9 no
C9 C10 H10A . . 118.9 no
N2 C11 C7 . . 123.7(2) no
N2 C11 C12 . . 116.64(19) no
C7 C11 C12 . . 119.6(2) no
N1 C12 C4 . . 123.4(2) no
N1 C12 C11 . . 116.0(2) no
C4 C12 C11 . . 120.6(2) no
O4 C13 O9 . . 125.87(19) no
O4 C13 C14 . . 116.13(19) no
O9 C13 C14 . . 117.89(19) no
C16 C14 C15 . . 119.26(19) no
C16 C14 C13 . . 119.0(2) no
C15 C14 C13 . . 121.5(2) no
C16 C15 C14 2_367 . 120.0(2) no
C16 C15 H15A 2_367 . 120.0 no
C14 C15 H15A . . 120.0 no
C14 C16 C15 . 2_367 120.8(2) no
C14 C16 H16A . . 119.6 no
C15 C16 H16A 2_367 . 119.6 no

loop_
_geom_bond_atom_site_label_1
_geom_bond_atom_site_label_2
_geom_bond_site_symmetry_2
_geom_bond_distance
_geom_bond_publ_flag
Mo1 O6 . 1.6865(16) no
Mo1 O5 . 1.7561(15) no
Mo1 O3 . 1.8821(4) no
Mo1 O2 . 1.9880(16) no
Mo1 O1 . 2.0874(14) no
Mo1 O4 . 2.3022(14) no
Mo1 Mo2 . 3.1722(8) no
Mo2 O8 . 1.6876(16) no
Mo2 O7 . 1.7373(15) no
Mo2 O2 . 1.8738(15) no
Mo2 O1 2_357 1.9639(15) no
Mo2 O1 . 2.1123(15) no
Cu3 O5 . 1.9216(16) no
Cu3 O9 . 1.9637(15) no
Cu3 N2 . 2.017(2) no
Cu3 N1 . 2.0279(19) no
Cu3 O7 1_655 2.2136(16) no
O1 Mo2 2_357 1.9639(15) no
O3 Mo1 2_457 1.8821(4) no
O4 C13 . 1.244(3) no
O7 Cu3 1_455 2.2136(16) no
O9 C13 . 1.272(3) no
N1 C1 . 1.325(3) no
N1 C12 . 1.360(3) no
N2 C10 . 1.324(3) no
N2 C11 . 1.361(3) no
C1 C2 . 1.400(4) no
C1 H1A . 0.9300 no
C2 C3 . 1.357(4) no
C2 H2A . 0.9300 no
C3 C4 . 1.404(4) no
C3 H3A . 0.9300 no
C4 C12 . 1.395(3) no
C4 C5 . 1.440(4) no
C5 C6 . 1.356(4) no
C5 H5A . 0.9300 no
C6 C7 . 1.426(4) no
C6 H6A . 0.9300 no
C7 C11 . 1.402(3) no
C7 C8 . 1.405(4) no
C8 C9 . 1.363(4) no
C8 H8A . 0.9300 no
C9 C10 . 1.406(4) no
C9 H9A . 0.9300 no
C10 H10A . 0.9300 no
C11 C12 . 1.434(3) no
C13 C14 . 1.515(3) no
C14 C16 . 1.386(3) no
C14 C15 . 1.389(3) no
C15 C16 2_367 1.387(3) no
C15 H15A . 0.9300 no
C16 C15 2_367 1.387(3) no
C16 H16A . 0.9300 no

loop_
_geom_hbond_atom_site_label_D
_geom_hbond_atom_site_label_H
_geom_hbond_atom_site_label_A
_geom_hbond_site_symmetry_A
_geom_hbond_distance_DH
_geom_hbond_distance_HA
_geom_hbond_distance_DA
_geom_hbond_angle_DHA
C2 H2A O2 2_456 0.93 2.38 3.205(3) 147.3
C9 H9A O6 1_565 0.93 2.36 3.056(3) 131.6
